data_4134982
loop_
_publ_author_name
'Asada, Takahiro'
'Hoshimoto, Yoichi'
'Ogoshi, Sensuke'

_publ_section_title
;
 Rotation-Triggered Transmetalation on a Heterobimetallic Cu/Al
 <i>N</i>-Phosphine-Oxide-Substituted Imidazolylidene Complex.
;
_journal_issue 21
_journal_name_full 'Journal of the American Chemical Society'
_journal_page_first 9772
_journal_page_last 9784
_journal_paper_doi 10.1021/jacs.0c03252
_journal_volume 142
_journal_year 2020
_chemical_formula_moiety 'C43 H33 Al Cu F15 N2 O, C7 H8'
_chemical_formula_sum 'C50 H41 Al Cu F15 N2 O'
_chemical_formula_weight 1061.399
_space_group_crystal_system monoclinic
_space_group_IT_number 14
_space_group_name_Hall '-P 2yn'
_space_group_name_H-M_alt 'P 1 21/n 1'
_symmetry_Int_Tables_number 14
_atom_sites_solution_primary dual
_audit_creation_date 2020-03-16
_audit_creation_method
;
Olex2 1.3
(compiled 2020.02.04 svn.rd84adfe8 for OlexSys, GUI svn.r6032)
;
_cell_angle_alpha 90
_cell_angle_beta 115.889(11)
_cell_angle_gamma 90
_cell_formula_units_Z 4
_cell_length_a 13.1271(13)
_cell_length_b 29.4891(16)
_cell_length_c 13.6529(12)
_cell_measurement_reflns_used 4149
_cell_measurement_temperature 123.15
_cell_measurement_theta_max 72.0350
_cell_measurement_theta_min 4.1640
_cell_volume 4754.7(8)
_computing_cell_refinement 'CrysAlisPro 1.171.40.43a (Rigaku OD, 2019)'
_computing_data_collection 'CrysAlisPro 1.171.40.43a (Rigaku OD, 2019)'
_computing_data_reduction 'CrysAlisPro 1.171.40.43a (Rigaku OD, 2019)'
_computing_molecular_graphics 'Olex2 1.3 (Dolomanov et al., 2009)'
_computing_publication_material 'Olex2 1.3 (Dolomanov et al., 2009)'
_computing_structure_refinement 'olex2.refine 1.3 (Bourhis et al., 2015)'
_computing_structure_solution 'SHELXT 2014/5 (Sheldrick, 2014)'
_diffrn_ambient_temperature 123.15
_diffrn_detector 'CCD plate'
_diffrn_detector_area_resol_mean 10.0000
_diffrn_detector_type HyPix
_diffrn_measured_fraction_theta_full 0.9993
_diffrn_measured_fraction_theta_max 0.9993
_diffrn_measurement_details
;
List of Runs (angles in degrees, time in seconds):

  # Type    Start    End  Width  t~exp~   \w     \q     \k     \f   Frames
--------------------------------------------------------------------------
  1  \w     -7.00  18.00   0.50    1.00    --   42.80 -55.00 -71.00   50
  2  \w     26.00  51.00   0.50    3.00    --   76.50 -55.00 -71.00   50
  3  \w     65.00  97.00   0.50    1.00    --   42.80  55.00  70.00   64
  4  \w    103.00 148.00   0.50    3.00    --   76.50  55.00  70.00   90
  5  \w     71.00 113.00   0.50    1.00    --   42.80 125.00   0.00   84
  6  \w     73.00 146.00   0.50    3.00    --   76.50 125.00 -30.00  146
  7  \w     -4.00  23.00   0.50    1.00    --  -42.80  57.00-180.00   54
  8  \w    -59.00 -32.00   0.50    3.00    -- -106.00 125.00 -60.00   54
  9  \w    -70.00 -43.00   0.50    3.00    -- -106.00 125.00-120.00   54
 10  \w    -61.00 -12.00   0.50    1.00    --  -42.80 125.00 -30.00   98
 11  \w    -60.00  31.00   0.50    1.00    --  -42.80  55.00  70.00  182
 12  \w    -94.00 -12.00   0.50    1.00    --  -42.80 125.00  60.00  164
 13  \w    -95.00 -69.00   0.50    1.00    --  -42.80 125.00 -30.00   52
 14  \w   -127.00 -32.00   0.50    3.00    -- -106.00  55.00  70.00  190
 15  \w   -115.00 -32.00   0.50    3.00    -- -106.00  37.00 -90.00  166
 16  \w    -65.00 -30.00   0.50    1.00    --  -42.80  57.00-180.00   70
 17  \w   -116.00 -21.00   0.50    1.00    --  -42.80 -55.00 -71.00  190
 18  \w   -131.00 -34.00   0.50    3.00    -- -106.00  77.00  60.00  194
 19  \w   -116.00 -86.00   0.50    3.00    -- -106.00 125.00 120.00   60
 20  \w   -115.00 -34.00   0.50    3.00    -- -106.00 125.00  90.00  162
 21  \w   -114.00 -42.00   0.50    3.00    -- -106.00 125.00  60.00  144
 22  \w   -119.00 -33.00   0.50    3.00    -- -106.00  57.00 -90.00  172
 23  \w   -116.00 -33.00   0.50    3.00    -- -106.00 125.00-150.00  166
 24  \w   -130.00 -86.00   0.50    3.00    -- -106.00 144.00-160.14   88
 25  \w   -130.00-103.00   0.50    3.00    -- -106.00 144.00 -15.29   54
 26  \w   -177.00 -96.00   0.50    3.00    -- -106.00 -19.00 150.00  162
 27  \w   -174.00-112.00   0.50    3.00    -- -106.00 -99.00   0.00  124
 28  \w   -177.00 -85.00   0.50    3.00    -- -106.00 -55.00 -71.00  184
 29  \w   -175.00 -99.00   0.50    3.00    -- -106.00 -37.00  30.00  152
 30  \w   -158.00 -71.00   0.50    3.00    -- -106.00-125.00 150.00  174
 31  \w   -171.00 -92.00   0.50    3.00    -- -106.00 -37.00   0.00  158
 32  \w   -172.00-104.00   0.50    3.00    -- -106.00 -57.00 -90.00  136
;
_diffrn_measurement_device 'four-circle diffractometer'
_diffrn_measurement_device_type 'XtaLAB Synergy, Single source at offset/far, HyPix'
_diffrn_measurement_method '\w scans'
_diffrn_orient_matrix_type 'CrysAlisPro convention (1999,Acta A55,543-557)'
_diffrn_orient_matrix_UB_11 0.0375666000
_diffrn_orient_matrix_UB_12 0.0348430000
_diffrn_orient_matrix_UB_13 -0.0617678000
_diffrn_orient_matrix_UB_21 0.1208457000
_diffrn_orient_matrix_UB_22 -0.0005169000
_diffrn_orient_matrix_UB_23 0.0934050000
_diffrn_orient_matrix_UB_31 0.0321857000
_diffrn_orient_matrix_UB_32 -0.0389024000
_diffrn_orient_matrix_UB_33 -0.0563512000
_diffrn_radiation_monochromator mirror
_diffrn_radiation_probe x-ray
_diffrn_radiation_type 'Cu K\a'
_diffrn_radiation_wavelength 1.54184
_diffrn_reflns_av_R_equivalents 0.1039
_diffrn_reflns_av_unetI/netI 0.0524
_diffrn_reflns_Laue_measured_fraction_full 0.9993
_diffrn_reflns_Laue_measured_fraction_max 0.9993
_diffrn_reflns_limit_h_max 15
_diffrn_reflns_limit_h_min -15
_diffrn_reflns_limit_k_max 32
_diffrn_reflns_limit_k_min -35
_diffrn_reflns_limit_l_max 15
_diffrn_reflns_limit_l_min -16
_diffrn_reflns_number 53720
_diffrn_reflns_point_group_measured_fraction_full 0.9993
_diffrn_reflns_point_group_measured_fraction_max 0.9993
_diffrn_reflns_theta_full 67.6840
_diffrn_reflns_theta_max 68.25
_diffrn_reflns_theta_min 3.90
_diffrn_source 'micro-focus sealed X-ray tube'
_diffrn_source_type 'PhotonJet (Cu) X-ray Source'
_exptl_absorpt_coefficient_mu 1.710
_exptl_absorpt_correction_T_max 1.00000
_exptl_absorpt_correction_T_min 0.51274
_exptl_absorpt_correction_type multi-scan
_exptl_absorpt_process_details
;
CrysAlisPro 1.171.40.43a (Rigaku Oxford Diffraction, 2019)
Empirical absorption correction using spherical harmonics,
 implemented in SCALE3 ABSPACK scaling algorithm.
;
_exptl_crystal_colour colourless
_exptl_crystal_colour_primary colourless
_exptl_crystal_density_diffrn 1.483
_exptl_crystal_description plate
_exptl_crystal_F_000 2161.517
_exptl_crystal_size_max 0.3
_exptl_crystal_size_mid 0.1
_exptl_crystal_size_min 0.1
_refine_diff_density_max 0.9946
_refine_diff_density_min -0.6495
_refine_diff_density_rms 0.1145
_refine_ls_d_res_high 0.8300
_refine_ls_d_res_low 11.3385
_refine_ls_goodness_of_fit_ref 1.0900
_refine_ls_hydrogen_treatment constr
_refine_ls_matrix_type full
_refine_ls_number_constraints 62
_refine_ls_number_parameters 641
_refine_ls_number_reflns 8716
_refine_ls_number_restraints 0
_refine_ls_restrained_S_all 1.0900
_refine_ls_R_factor_all 0.1029
_refine_ls_R_factor_gt 0.0768
_refine_ls_shift/su_max 0.0010
_refine_ls_shift/su_mean 0.0000
_refine_ls_structure_factor_coef Fsqd
_refine_ls_weighting_details 'w=1/[\s^2^(Fo^2^)+(0.0765P)^2^+6.8927P] where P=(Fo^2^+2Fc^2^)/3'
_refine_ls_weighting_scheme calc
_refine_ls_wR_factor_gt 0.1737
_refine_ls_wR_factor_ref 0.1888
_reflns_Friedel_coverage 0.0
_reflns_limit_h_max 8
_reflns_limit_h_min -15
_reflns_limit_k_max 35
_reflns_limit_k_min 0
_reflns_limit_l_max 16
_reflns_limit_l_min -8
_reflns_number_gt 6584
_reflns_number_total 8716
_reflns_threshold_expression I>=2u(I)
_cod_data_source_file ja0c03252_si_002.cif
_cod_data_source_block IMesCuOtBuAl(C6F5)3
_cod_depositor_comments 'Adding full bibliography for 4134972--4134984.cif.'
_cod_original_sg_symbol_Hall '-P 2ybc (x-z,y,z)'
_cod_database_code 4134982
_chemical_oxdiff_formula 'C208 H172 Al4 Cu4 F52 N4 O8 '
_reflns_odcompleteness_completeness 99.96
_reflns_odcompleteness_iscentric 1
_reflns_odcompleteness_theta 68.13
_olex2_refinement_description
;
1. Fixed Uiso
 At 1.2 times of:
  All C(H) groups
 At 1.5 times of:
  All C(H,H,H) groups
2.a Aromatic/amide H refined with riding coordinates:
 C45(H45), C56(H56), C54(H54), C43(H43), C48(H48), C49(H49), C68(H68),
 C69(H69), C67(H67), C65(H65), C66(H66)
2.b Idealised Me refined as rotating group:
 C38(H38a,H38b,H38c), C39(H39a,H39b,H39c), C40(H40a,H40b,H40c), C62(H62a,H62b,
 H62c), C58(H58a,H58b,H58c), C60(H60a,H60b,H60c), C59(H59a,H59b,H59c), C61(H61a,
 H61b,H61c), C63(H63a,H63b,H63c), C70(H70a,H70b,H70c)
;
_olex2_submission_special_instructions 'No special instructions were received'
_oxdiff_exptl_absorpt_empirical_details
;
Empirical correction (ABSPACK) includes:
- Absorption correction using spherical harmonics
- Frame scaling
;
_oxdiff_exptl_absorpt_empirical_full_max 2.091
_oxdiff_exptl_absorpt_empirical_full_min 0.380

loop_
_space_group_symop_id
_space_group_symop_operation_xyz
1 x,y,z
2 -x+1/2,y+1/2,-z+1/2
3 -x,-y,-z
4 x-1/2,-y-1/2,z-1/2

loop_
_atom_site_label
_atom_site_type_symbol
_atom_site_fract_x
_atom_site_fract_y
_atom_site_fract_z
_atom_site_U_iso_or_equiv
_atom_site_adp_type
_atom_site_occupancy
_atom_site_refinement_flags_posn
Cu1 Cu 0.27898(6) 0.60780(2) 0.79321(5) 0.0450(2) Uani 1.000000 .
Al2 Al 0.25514(12) 0.61157(4) 0.55524(11) 0.0421(3) Uani 1.000000 .
F13 F 0.0969(2) 0.66653(9) 0.6320(2) 0.0558(7) Uani 1.000000 .
F24 F 0.3298(2) 0.55994(10) 0.3741(2) 0.0557(7) Uani 1.000000 .
F35 F -0.0167(2) 0.58745(10) 0.4518(2) 0.0556(7) Uani 1.000000 .
F33 F 0.2511(2) 0.64573(10) 0.3394(2) 0.0548(7) Uani 1.000000 .
F22 F 0.4886(2) 0.61198(10) 0.7387(2) 0.0569(7) Uani 1.000000 .
F32 F -0.1778(2) 0.59270(10) 0.2462(3) 0.0634(8) Uani 1.000000 .
F11 F 0.4317(3) 0.69362(10) 0.5901(3) 0.0583(7) Uani 1.000000 .
F10 F 0.1002(3) 0.75275(10) 0.6960(2) 0.0608(8) Uani 1.000000 .
F31 F -0.1254(3) 0.62230(10) 0.0852(2) 0.0648(8) Uani 1.000000 .
F34 F 0.0893(3) 0.65003(11) 0.1342(2) 0.0642(8) Uani 1.000000 .
F23 F 0.6933(3) 0.58402(11) 0.7662(2) 0.0649(8) Uani 1.000000 .
F21 F 0.5361(3) 0.53531(10) 0.4007(3) 0.0632(8) Uani 1.000000 .
F9 F 0.2631(3) 0.81090(9) 0.6985(3) 0.0651(8) Uani 1.000000 .
F20 F 0.7194(3) 0.54519(11) 0.5973(3) 0.0645(8) Uani 1.000000 .
F12 F 0.4267(3) 0.78037(10) 0.6423(3) 0.0655(8) Uani 1.000000 .
O36 O 0.2349(3) 0.57904(10) 0.6550(2) 0.0436(7) Uani 1.000000 .
N50 N 0.4032(3) 0.65816(14) 0.9984(3) 0.0490(10) Uani 1.000000 .
N47 N 0.2741(3) 0.61479(13) 1.0012(3) 0.0476(9) Uani 1.000000 .
C29 C 0.1446(4) 0.63100(16) 0.3185(4) 0.0460(11) Uani 1.000000 .
C52 C 0.1813(4) 0.58228(17) 0.9650(4) 0.0470(11) Uani 1.000000 .
C27 C 0.0148(4) 0.60239(15) 0.3747(4) 0.0462(11) Uani 1.000000 .
C17 C 0.3992(4) 0.58868(16) 0.5546(4) 0.0461(11) Uani 1.000000 .
C30 C 0.0640(4) 0.63445(17) 0.2134(4) 0.0501(11) Uani 1.000000 .
C7 C 0.3465(4) 0.70664(16) 0.6151(4) 0.0472(11) Uani 1.000000 .
C5 C 0.1845(4) 0.69380(16) 0.6379(4) 0.0468(11) Uani 1.000000 .
C37 C 0.2153(4) 0.53031(16) 0.6576(4) 0.0483(11) Uani 1.000000 .
C6 C 0.2666(4) 0.67574(15) 0.6108(4) 0.0436(10) Uani 1.000000 .
C18 C 0.4962(4) 0.59306(16) 0.6508(4) 0.0476(11) Uani 1.000000 .
C46 C 0.5677(4) 0.65508(16) 0.9590(4) 0.0501(12) Uani 1.000000 .
C25 C -0.0455(4) 0.62050(16) 0.1878(4) 0.0516(12) Uani 1.000000 .
C28 C 0.1257(4) 0.61430(15) 0.4039(4) 0.0433(10) Uani 1.000000 .
C51 C 0.3203(4) 0.62904(16) 0.9358(4) 0.0446(10) Uani 1.000000 .
C15 C 0.5237(4) 0.55429(16) 0.4843(4) 0.0473(11) Uani 1.000000 .
C8 C 0.3468(5) 0.75167(16) 0.6422(4) 0.0516(12) Uani 1.000000 .
C41 C 0.4794(4) 0.68064(16) 0.9623(4) 0.0471(11) Uani 1.000000 .
C14 C 0.6160(4) 0.55974(17) 0.5820(4) 0.0514(12) Uani 1.000000 .
C4 C 0.1811(4) 0.73776(17) 0.6682(4) 0.0506(12) Uani 1.000000 .
C53 C 0.2075(4) 0.53648(18) 0.9901(4) 0.0504(11) Uani 1.000000 .
C19 C 0.6037(4) 0.57908(17) 0.6695(4) 0.0528(12) Uani 1.000000 .
C26 C -0.0705(4) 0.60536(16) 0.2699(4) 0.0505(12) Uani 1.000000 .
C57 C 0.0716(4) 0.59780(17) 0.9032(4) 0.0478(11) Uani 1.000000 .
C3 C 0.2638(5) 0.76743(16) 0.6701(4) 0.0517(12) Uani 1.000000 .
C16 C 0.4188(4) 0.56836(16) 0.4720(4) 0.0485(11) Uani 1.000000 .
C55 C 0.0075(4) 0.51954(18) 0.8793(4) 0.0506(12) Uani 1.000000 .
C45 C 0.6367(4) 0.67686(17) 0.9199(4) 0.0523(12) Uani 1.000000 .
H45 H 0.6965(4) 0.66031(17) 0.9153(4) 0.0628(14) Uiso 1.000000 R
C42 C 0.4627(4) 0.72622(17) 0.9331(4) 0.0494(12) Uani 1.000000 .
C56 C -0.0140(4) 0.56566(18) 0.8616(4) 0.0524(12) Uani 1.000000 .
H56 H -0.0897(4) 0.57552(18) 0.8197(4) 0.0628(14) Uiso 1.000000 R
C54 C 0.1182(5) 0.50562(18) 0.9455(4) 0.0528(12) Uani 1.000000 .
H54 H 0.1332(5) 0.47423(18) 0.9605(4) 0.0633(14) Uiso 1.000000 R
C43 C 0.5350(5) 0.74603(18) 0.8962(4) 0.0539(12) Uani 1.000000 .
H43 H 0.5255(5) 0.77717(18) 0.8763(4) 0.0647(15) Uiso 1.000000 R
C38 C 0.1909(5) 0.50939(16) 0.5474(4) 0.0521(12) Uani 1.000000 .
H38a H 0.1219(18) 0.5229(9) 0.4912(6) 0.0781(18) Uiso 1.000000 GR
H38b H 0.2547(15) 0.5153(11) 0.5301(15) 0.0781(18) Uiso 1.000000 GR
H38c H 0.180(3) 0.4766(2) 0.5503(10) 0.0781(18) Uiso 1.000000 GR
C39 C 0.1152(5) 0.52471(16) 0.6837(4) 0.0513(12) Uani 1.000000 .
H39a H 0.1328(12) 0.5386(11) 0.7546(14) 0.0770(18) Uiso 1.000000 GR
H39b H 0.0487(9) 0.5396(11) 0.6274(16) 0.0770(18) Uiso 1.000000 GR
H39c H 0.099(2) 0.49237(16) 0.686(3) 0.0770(18) Uiso 1.000000 GR
C40 C 0.3228(5) 0.50966(17) 0.7464(4) 0.0581(14) Uani 1.000000 .
H40a H 0.3865(8) 0.5149(12) 0.7285(17) 0.087(2) Uiso 1.000000 GR
H40b H 0.339(2) 0.5239(10) 0.8164(7) 0.087(2) Uiso 1.000000 GR
H40c H 0.3120(13) 0.4770(3) 0.751(2) 0.087(2) Uiso 1.000000 GR
C48 C 0.3265(5) 0.63522(19) 1.1030(4) 0.0570(13) Uani 1.000000 .
H48 H 0.3088(5) 0.63080(19) 1.1628(4) 0.0684(16) Uiso 1.000000 R
C62 C 0.5869(5) 0.60616(17) 0.9954(4) 0.0575(13) Uani 1.000000 .
H62a H 0.590(3) 0.6036(3) 1.0681(15) 0.086(2) Uiso 1.000000 GR
H62b H 0.5248(19) 0.5875(3) 0.9440(19) 0.086(2) Uiso 1.000000 GR
H62c H 0.6587(18) 0.5956(4) 0.998(3) 0.086(2) Uiso 1.000000 GR
C49 C 0.4063(5) 0.66217(19) 1.1001(4) 0.0560(13) Uani 1.000000 .
H49 H 0.4564(5) 0.68082(19) 1.1577(4) 0.0672(15) Uiso 1.000000 R
C44 C 0.6209(5) 0.72157(18) 0.8875(4) 0.0540(12) Uani 1.000000 .
C58 C -0.0854(5) 0.48491(19) 0.8251(5) 0.0610(14) Uani 1.000000 .
H58a H -0.1590(6) 0.4989(4) 0.808(3) 0.092(2) Uiso 1.000000 GR
H58b H -0.084(2) 0.4742(11) 0.7579(18) 0.092(2) Uiso 1.000000 GR
H58c H -0.074(2) 0.4592(7) 0.8745(14) 0.092(2) Uiso 1.000000 GR
C60 C 0.0465(5) 0.64790(17) 0.8798(4) 0.0557(13) Uani 1.000000 .
H60a H 0.094(2) 0.66554(19) 0.9447(11) 0.0835(19) Uiso 1.000000 GR
H60b H 0.063(3) 0.6569(3) 0.819(2) 0.0835(19) Uiso 1.000000 GR
H60c H -0.0335(9) 0.6536(3) 0.861(3) 0.0835(19) Uiso 1.000000 GR
C59 C 0.3270(5) 0.5204(2) 1.0603(5) 0.0649(15) Uani 1.000000 .
H59a H 0.3778(8) 0.5319(12) 1.031(2) 0.097(2) Uiso 1.000000 GR
H59b H 0.3518(14) 0.5317(13) 1.1347(10) 0.097(2) Uiso 1.000000 GR
H59c H 0.3287(9) 0.4872(2) 1.061(3) 0.097(2) Uiso 1.000000 GR
C61 C 0.3702(5) 0.75337(18) 0.9438(5) 0.0595(14) Uani 1.000000 .
H61a H 0.2976(7) 0.7377(7) 0.905(3) 0.089(2) Uiso 1.000000 GR
H61b H 0.3875(18) 0.7565(12) 1.0209(5) 0.089(2) Uiso 1.000000 GR
H61c H 0.366(2) 0.7835(5) 0.912(3) 0.089(2) Uiso 1.000000 GR
C63 C 0.6970(5) 0.7439(2) 0.8435(5) 0.0677(16) Uani 1.000000 .
H63a H 0.753(2) 0.7219(5) 0.844(3) 0.102(2) Uiso 1.000000 GR
H63b H 0.6509(7) 0.7543(14) 0.7689(14) 0.102(2) Uiso 1.000000 GR
H63c H 0.736(3) 0.7699(9) 0.889(2) 0.102(2) Uiso 1.000000 GR
C68 C 0.7421(6) 0.6345(2) 0.4679(6) 0.0810(19) Uani 1.000000 .
H68 H 0.7648(6) 0.6105(2) 0.4353(6) 0.097(2) Uiso 1.000000 R
C69 C 0.6405(6) 0.6567(2) 0.4074(6) 0.0774(18) Uani 1.000000 .
H69 H 0.5953(6) 0.6478(2) 0.3342(6) 0.093(2) Uiso 1.000000 R
C67 C 0.8097(6) 0.6464(3) 0.5725(6) 0.0801(19) Uani 1.000000 .
H67 H 0.8794(6) 0.6312(3) 0.6133(6) 0.096(2) Uiso 1.000000 R
C64 C 0.6041(6) 0.6914(2) 0.4516(5) 0.0701(16) Uani 1.000000 .
C70 C 0.4943(6) 0.7158(3) 0.3862(5) 0.0817(19) Uani 1.000000 .
H70a H 0.5009(16) 0.7335(15) 0.328(3) 0.123(3) Uiso 1.000000 GR
H70b H 0.4331(10) 0.6936(3) 0.354(4) 0.123(3) Uiso 1.000000 GR
H70c H 0.477(2) 0.7361(14) 0.4339(10) 0.123(3) Uiso 1.000000 GR
C65 C 0.6724(7) 0.7028(3) 0.5563(6) 0.090(2) Uani 1.000000 .
H65 H 0.6493(7) 0.7266(3) 0.5888(6) 0.108(3) Uiso 1.000000 R
C66 C 0.7740(6) 0.6813(3) 0.6181(6) 0.095(2) Uani 1.000000 .
H66 H 0.8190(6) 0.6903(3) 0.6912(6) 0.114(3) Uiso 1.000000 R

loop_
_atom_site_aniso_label
_atom_site_aniso_U_11
_atom_site_aniso_U_22
_atom_site_aniso_U_33
_atom_site_aniso_U_12
_atom_site_aniso_U_13
_atom_site_aniso_U_23
Cu1 0.0420(4) 0.0440(4) 0.0454(4) -0.0033(3) 0.0158(3) -0.0049(3)
Al2 0.0381(7) 0.0405(7) 0.0462(7) -0.0023(6) 0.0168(6) -0.0037(6)
F13 0.0475(16) 0.0510(16) 0.0711(19) -0.0009(13) 0.0279(14) -0.0011(13)
F24 0.0500(17) 0.0609(17) 0.0526(16) -0.0007(13) 0.0190(14) -0.0115(13)
F35 0.0453(16) 0.0574(16) 0.0646(18) 0.0003(13) 0.0245(14) 0.0070(13)
F33 0.0450(16) 0.0568(16) 0.0619(17) -0.0012(13) 0.0226(14) 0.0053(13)
F22 0.0450(16) 0.0714(18) 0.0504(15) -0.0002(14) 0.0173(13) -0.0117(13)
F32 0.0375(16) 0.0545(17) 0.080(2) -0.0037(13) 0.0093(14) 0.0066(14)
F11 0.0561(18) 0.0515(16) 0.0721(19) -0.0080(13) 0.0325(16) -0.0048(13)
F10 0.0632(19) 0.0559(17) 0.0636(18) 0.0158(14) 0.0280(15) -0.0021(13)
F31 0.0544(18) 0.0633(18) 0.0532(17) 0.0040(14) 0.0019(14) 0.0005(13)
F34 0.067(2) 0.073(2) 0.0546(17) 0.0075(16) 0.0281(15) 0.0088(14)
F23 0.0432(17) 0.082(2) 0.0586(18) 0.0065(15) 0.0122(14) -0.0064(15)
F21 0.066(2) 0.0645(18) 0.0684(19) 0.0048(15) 0.0381(17) -0.0111(15)
F9 0.077(2) 0.0392(15) 0.0666(19) 0.0034(14) 0.0202(17) -0.0048(13)
F20 0.0499(18) 0.0666(19) 0.078(2) 0.0103(14) 0.0289(16) -0.0031(15)
F12 0.065(2) 0.0452(16) 0.079(2) -0.0145(14) 0.0254(17) -0.0027(14)
O36 0.0457(18) 0.0363(16) 0.0462(17) -0.0036(13) 0.0175(14) -0.0053(13)
N50 0.045(2) 0.051(2) 0.047(2) -0.0056(18) 0.0164(18) -0.0057(17)
N47 0.044(2) 0.052(2) 0.042(2) -0.0062(18) 0.0152(18) -0.0055(17)
C29 0.039(3) 0.044(2) 0.055(3) -0.001(2) 0.019(2) -0.007(2)
C52 0.044(3) 0.053(3) 0.044(3) -0.007(2) 0.020(2) -0.003(2)
C27 0.040(3) 0.042(2) 0.054(3) 0.003(2) 0.019(2) -0.001(2)
C17 0.044(3) 0.043(2) 0.049(3) -0.001(2) 0.018(2) -0.001(2)
C30 0.050(3) 0.047(3) 0.053(3) 0.005(2) 0.022(2) 0.000(2)
C7 0.048(3) 0.047(3) 0.043(3) -0.000(2) 0.017(2) 0.001(2)
C5 0.044(3) 0.043(2) 0.049(3) 0.001(2) 0.016(2) 0.000(2)
C37 0.052(3) 0.040(2) 0.051(3) -0.000(2) 0.020(2) -0.001(2)
C6 0.041(3) 0.043(2) 0.041(2) -0.001(2) 0.012(2) -0.0019(18)
C18 0.044(3) 0.049(3) 0.054(3) -0.002(2) 0.026(2) -0.004(2)
C46 0.042(3) 0.048(3) 0.050(3) -0.005(2) 0.011(2) -0.007(2)
C25 0.045(3) 0.043(3) 0.052(3) 0.005(2) 0.008(2) -0.002(2)
C28 0.038(2) 0.038(2) 0.049(2) 0.0025(19) 0.014(2) -0.0047(19)
C51 0.041(3) 0.044(2) 0.043(2) -0.000(2) 0.014(2) -0.0040(19)
C15 0.047(3) 0.046(3) 0.055(3) 0.001(2) 0.029(2) -0.003(2)
C8 0.053(3) 0.042(3) 0.048(3) -0.004(2) 0.012(2) 0.001(2)
C41 0.044(3) 0.048(3) 0.041(2) -0.009(2) 0.011(2) -0.0065(19)
C14 0.045(3) 0.048(3) 0.066(3) 0.005(2) 0.028(3) 0.001(2)
C4 0.052(3) 0.050(3) 0.045(3) 0.007(2) 0.016(2) -0.003(2)
C53 0.046(3) 0.058(3) 0.048(3) -0.002(2) 0.021(2) 0.001(2)
C19 0.041(3) 0.053(3) 0.057(3) 0.003(2) 0.015(2) 0.002(2)
C26 0.042(3) 0.037(2) 0.064(3) -0.002(2) 0.016(2) -0.002(2)
C57 0.045(3) 0.053(3) 0.049(3) -0.002(2) 0.024(2) -0.004(2)
C3 0.058(3) 0.035(2) 0.050(3) 0.002(2) 0.013(2) -0.003(2)
C16 0.045(3) 0.044(3) 0.053(3) -0.004(2) 0.019(2) -0.001(2)
C55 0.045(3) 0.060(3) 0.049(3) -0.009(2) 0.023(2) -0.007(2)
C45 0.044(3) 0.056(3) 0.051(3) -0.005(2) 0.014(2) -0.010(2)
C42 0.047(3) 0.050(3) 0.041(2) -0.001(2) 0.010(2) -0.004(2)
C56 0.043(3) 0.064(3) 0.051(3) -0.002(2) 0.021(2) -0.004(2)
C54 0.056(3) 0.050(3) 0.056(3) -0.006(2) 0.029(3) -0.001(2)
C43 0.057(3) 0.049(3) 0.050(3) -0.005(2) 0.017(2) 0.001(2)
C38 0.053(3) 0.042(3) 0.060(3) -0.005(2) 0.023(2) -0.007(2)
C39 0.057(3) 0.041(2) 0.057(3) -0.006(2) 0.026(3) -0.005(2)
C40 0.056(3) 0.043(3) 0.064(3) 0.001(2) 0.016(3) -0.002(2)
C48 0.056(3) 0.070(3) 0.049(3) -0.014(3) 0.027(3) -0.010(2)
C62 0.051(3) 0.052(3) 0.059(3) -0.006(2) 0.014(2) -0.003(2)
C49 0.051(3) 0.063(3) 0.051(3) -0.010(2) 0.019(2) -0.008(2)
C44 0.050(3) 0.059(3) 0.046(3) -0.007(2) 0.015(2) -0.008(2)
C58 0.060(3) 0.064(3) 0.061(3) -0.014(3) 0.029(3) -0.012(3)
C60 0.051(3) 0.054(3) 0.058(3) 0.002(2) 0.019(2) -0.001(2)
C59 0.055(3) 0.063(3) 0.068(4) -0.000(3) 0.019(3) 0.007(3)
C61 0.063(4) 0.055(3) 0.056(3) 0.007(3) 0.022(3) -0.002(2)
C63 0.070(4) 0.073(4) 0.064(3) -0.020(3) 0.033(3) -0.007(3)
C68 0.080(5) 0.065(4) 0.096(5) 0.001(3) 0.036(4) 0.007(3)
C69 0.079(5) 0.076(4) 0.069(4) 0.002(4) 0.024(3) 0.008(3)
C67 0.063(4) 0.090(5) 0.083(5) -0.002(3) 0.028(4) 0.014(4)
C64 0.064(4) 0.084(4) 0.071(4) -0.003(3) 0.037(3) 0.008(3)
C70 0.067(4) 0.112(5) 0.069(4) 0.009(4) 0.031(3) 0.013(4)
C65 0.074(5) 0.123(6) 0.075(5) 0.005(4) 0.034(4) -0.003(4)
C66 0.067(5) 0.138(7) 0.067(4) -0.000(5) 0.017(4) 0.006(4)

loop_
_atom_type_symbol
_atom_type_scat_dispersion_real
_atom_type_scat_dispersion_imag
_atom_type_scat_Cromer_Mann_a1
_atom_type_scat_Cromer_Mann_a2
_atom_type_scat_Cromer_Mann_a3
_atom_type_scat_Cromer_Mann_a4
_atom_type_scat_Cromer_Mann_b1
_atom_type_scat_Cromer_Mann_b2
_atom_type_scat_Cromer_Mann_b3
_atom_type_scat_Cromer_Mann_b4
_atom_type_scat_Cromer_Mann_c
_atom_type_scat_source
_atom_type_scat_dispersion_source
C 0.01920 0.00962 2.31000 1.02000 1.58860 0.86500 20.84390 10.20750 0.56870 51.65120 0.215599998832 'International Tables Volume C Table 6.1.1.4 (pp. 500-502)' 'Henke, Gullikson and Davis, At. Data and Nucl. Data Tables, 1993, 54, 2'
F 0.07537 0.05506 3.53920 2.64120 1.51700 1.02430 10.28250 4.29440 0.26150 26.14760 0.277599990368 'International Tables Volume C Table 6.1.1.4 (pp. 500-502)' 'Henke, Gullikson and Davis, At. Data and Nucl. Data Tables, 1993, 54, 2'
H 0.00000 0.00000 0.49300 0.32291 0.14019 0.04081 10.51090 26.12570 3.14236 57.79970 0.0030380000826 'International Tables Volume C Table 6.1.1.4 (pp. 500-502)' 'Henke, Gullikson and Davis, At. Data and Nucl. Data Tables, 1993, 54, 2'
Al 0.21266 0.24195 6.42020 1.90020 1.59360 1.96460 3.03870 0.74260 31.54720 85.08860 1.11510002613 'International Tables Volume C Table 6.1.1.4 (pp. 500-502)' 'Henke, Gullikson and Davis, At. Data and Nucl. Data Tables, 1993, 54, 2'
O 0.05239 0.03377 3.04850 2.28680 1.54630 0.86700 13.27710 5.70110 0.32390 32.90890 0.250800013542 'International Tables Volume C Table 6.1.1.4 (pp. 500-502)' 'Henke, Gullikson and Davis, At. Data and Nucl. Data Tables, 1993, 54, 2'
N 0.03256 0.01839 12.21260 3.13220 2.01250 1.16630 0.00570 9.89330 28.99750 0.58260 -11.5290002823 'International Tables Volume C Table 6.1.1.4 (pp. 500-502)' 'Henke, Gullikson and Davis, At. Data and Nucl. Data Tables, 1993, 54, 2'
Cu -1.96878 0.60861 13.33800 7.16760 5.61580 1.67350 3.58280 0.24700 11.39660 64.81260 1.19099998474 'International Tables Volume C Table 6.1.1.4 (pp. 500-502)' 'Henke, Gullikson and Davis, At. Data and Nucl. Data Tables, 1993, 54, 2'

loop_
_geom_angle_atom_site_label_1
_geom_angle_atom_site_label_2
_geom_angle_atom_site_label_3
_geom_angle
_geom_angle_site_symmetry_1
_geom_angle_site_symmetry_3
_geom_angle_publ_flag
C51 Cu1 O36 172.92(17) . . ?
C17 Al2 O36 106.09(18) . . ?
C6 Al2 O36 103.24(17) . . ?
C6 Al2 C17 113.6(2) . . ?
C28 Al2 O36 117.65(18) . . ?
C28 Al2 C17 112.4(2) . . ?
C28 Al2 C6 103.76(18) . . ?
Al2 O36 Cu1 115.75(16) . . ?
C37 O36 Cu1 113.1(3) . . ?
C37 O36 Al2 129.4(3) . . ?
C41 N50 C51 123.7(4) . . ?
C49 N50 C51 110.7(4) . . ?
C49 N50 C41 125.5(4) . . ?
C51 N47 C52 122.2(4) . . ?
C48 N47 C52 126.9(4) . . ?
C48 N47 C51 111.0(4) . . ?
C30 C29 F33 116.6(4) . . ?
C28 C29 F33 118.7(4) . . ?
C28 C29 C30 124.8(5) . . ?
C53 C52 N47 118.2(4) . . ?
C57 C52 N47 118.7(4) . . ?
C57 C52 C53 123.0(5) . . ?
C28 C27 F35 119.9(4) . . ?
C26 C27 F35 116.1(4) . . ?
C26 C27 C28 124.0(5) . . ?
C18 C17 Al2 116.3(4) . . ?
C16 C17 Al2 130.7(4) . . ?
C16 C17 C18 113.0(5) . . ?
C29 C30 F34 121.4(5) . . ?
C25 C30 F34 119.6(5) . . ?
C25 C30 C29 119.0(5) . . ?
C6 C7 F11 120.0(4) . . ?
C8 C7 F11 115.7(4) . . ?
C8 C7 C6 124.3(5) . . ?
C6 C5 F13 119.0(4) . . ?
C4 C5 F13 115.8(4) . . ?
C4 C5 C6 125.1(5) . . ?
C38 C37 O36 109.7(4) . . ?
C39 C37 O36 107.1(4) . . ?
C39 C37 C38 111.0(4) . . ?
C40 C37 O36 107.4(4) . . ?
C40 C37 C38 110.1(4) . . ?
C40 C37 C39 111.4(4) . . ?
C7 C6 Al2 124.6(4) . . ?
C5 C6 Al2 121.4(4) . . ?
C5 C6 C7 113.7(4) . . ?
C17 C18 F22 119.0(4) . . ?
C19 C18 F22 114.8(4) . . ?
C19 C18 C17 126.2(5) . . ?
C45 C46 C41 116.7(5) . . ?
C62 C46 C41 121.7(5) . . ?
C62 C46 C45 121.5(5) . . ?
C30 C25 F31 120.3(5) . . ?
C26 C25 F31 120.8(5) . . ?
C26 C25 C30 118.9(5) . . ?
C29 C28 Al2 119.7(4) . . ?
C27 C28 Al2 126.6(4) . . ?
C27 C28 C29 113.7(4) . . ?
N50 C51 Cu1 130.7(4) . . ?
N47 C51 Cu1 124.8(3) . . ?
N47 C51 N50 104.4(4) . . ?
C14 C15 F21 119.7(4) . . ?
C16 C15 F21 120.6(5) . . ?
C16 C15 C14 119.8(5) . . ?
C7 C8 F12 121.1(5) . . ?
C3 C8 F12 119.7(4) . . ?
C3 C8 C7 119.2(5) . . ?
C46 C41 N50 117.9(4) . . ?
C42 C41 N50 119.4(5) . . ?
C42 C41 C46 122.7(5) . . ?
C15 C14 F20 121.2(5) . . ?
C19 C14 F20 118.8(5) . . ?
C19 C14 C15 120.0(5) . . ?
C5 C4 F10 121.9(5) . . ?
C3 C4 F10 119.6(4) . . ?
C3 C4 C5 118.4(5) . . ?
C54 C53 C52 116.9(5) . . ?
C59 C53 C52 122.3(5) . . ?
C59 C53 C54 120.8(5) . . ?
C18 C19 F23 122.4(5) . . ?
C14 C19 F23 120.6(5) . . ?
C14 C19 C18 117.0(5) . . ?
C27 C26 F32 121.2(5) . . ?
C25 C26 F32 119.3(4) . . ?
C25 C26 C27 119.5(5) . . ?
C56 C57 C52 117.5(5) . . ?
C60 C57 C52 121.3(4) . . ?
C60 C57 C56 121.1(5) . . ?
C8 C3 F9 120.4(5) . . ?
C4 C3 F9 120.4(5) . . ?
C4 C3 C8 119.2(4) . . ?
C17 C16 F24 119.4(4) . . ?
C15 C16 F24 116.7(4) . . ?
C15 C16 C17 123.9(5) . . ?
C54 C55 C56 118.4(5) . . ?
C58 C55 C56 121.1(5) . . ?
C58 C55 C54 120.4(5) . . ?
H45 C45 C46 118.9(3) . . ?
C44 C45 C46 122.2(5) . . ?
C44 C45 H45 118.9(3) . . ?
C43 C42 C41 117.7(5) . . ?
C61 C42 C41 121.0(5) . . ?
C61 C42 C43 121.2(5) . . ?
C55 C56 C57 122.1(5) . . ?
H56 C56 C57 119.0(3) . . ?
H56 C56 C55 119.0(3) . . ?
C55 C54 C53 122.0(5) . . ?
H54 C54 C53 119.0(3) . . ?
H54 C54 C55 119.0(3) . . ?
H43 C43 C42 119.2(3) . . ?
C44 C43 C42 121.6(5) . . ?
C44 C43 H43 119.2(3) . . ?
H38a C38 C37 109.5 . . ?
H38b C38 C37 109.5 . . ?
H38b C38 H38a 109.5 . . ?
H38c C38 C37 109.5 . . ?
H38c C38 H38a 109.5 . . ?
H38c C38 H38b 109.5 . . ?
H39a C39 C37 109.5 . . ?
H39b C39 C37 109.5 . . ?
H39b C39 H39a 109.5 . . ?
H39c C39 C37 109.5 . . ?
H39c C39 H39a 109.5 . . ?
H39c C39 H39b 109.5 . . ?
H40a C40 C37 109.5 . . ?
H40b C40 C37 109.5 . . ?
H40b C40 H40a 109.5 . . ?
H40c C40 C37 109.5 . . ?
H40c C40 H40a 109.5 . . ?
H40c C40 H40b 109.5 . . ?
H48 C48 N47 126.8(3) . . ?
C49 C48 N47 106.3(5) . . ?
C49 C48 H48 126.8(3) . . ?
H62a C62 C46 109.5 . . ?
H62b C62 C46 109.5 . . ?
H62b C62 H62a 109.5 . . ?
H62c C62 C46 109.5 . . ?
H62c C62 H62a 109.5 . . ?
H62c C62 H62b 109.5 . . ?
C48 C49 N50 107.6(5) . . ?
H49 C49 N50 126.2(3) . . ?
H49 C49 C48 126.2(3) . . ?
C43 C44 C45 119.0(5) . . ?
C63 C44 C45 120.6(5) . . ?
C63 C44 C43 120.4(5) . . ?
H58a C58 C55 109.5 . . ?
H58b C58 C55 109.5 . . ?
H58b C58 H58a 109.5 . . ?
H58c C58 C55 109.5 . . ?
H58c C58 H58a 109.5 . . ?
H58c C58 H58b 109.5 . . ?
H60a C60 C57 109.5 . . ?
H60b C60 C57 109.5 . . ?
H60b C60 H60a 109.5 . . ?
H60c C60 C57 109.5 . . ?
H60c C60 H60a 109.5 . . ?
H60c C60 H60b 109.5 . . ?
H59a C59 C53 109.5 . . ?
H59b C59 C53 109.5 . . ?
H59b C59 H59a 109.5 . . ?
H59c C59 C53 109.5 . . ?
H59c C59 H59a 109.5 . . ?
H59c C59 H59b 109.5 . . ?
H61a C61 C42 109.5 . . ?
H61b C61 C42 109.5 . . ?
H61b C61 H61a 109.5 . . ?
H61c C61 C42 109.5 . . ?
H61c C61 H61a 109.5 . . ?
H61c C61 H61b 109.5 . . ?
H63a C63 C44 109.5 . . ?
H63b C63 C44 109.5 . . ?
H63b C63 H63a 109.5 . . ?
H63c C63 C44 109.5 . . ?
H63c C63 H63a 109.5 . . ?
H63c C63 H63b 109.5 . . ?
C69 C68 H68 119.3(4) . . ?
C67 C68 H68 119.3(5) . . ?
C67 C68 C69 121.4(7) . . ?
H69 C69 C68 119.4(4) . . ?
C64 C69 C68 121.2(7) . . ?
C64 C69 H69 119.4(4) . . ?
H67 C67 C68 121.0(5) . . ?
C66 C67 C68 118.0(7) . . ?
C66 C67 H67 121.0(4) . . ?
C70 C64 C69 121.4(6) . . ?
C65 C64 C69 116.7(7) . . ?
C65 C64 C70 121.9(7) . . ?
H70a C70 C64 109.5 . . ?
H70b C70 C64 109.5 . . ?
H70b C70 H70a 109.5 . . ?
H70c C70 C64 109.5 . . ?
H70c C70 H70a 109.5 . . ?
H70c C70 H70b 109.5 . . ?
H65 C65 C64 118.4(5) . . ?
C66 C65 C64 123.2(8) . . ?
C66 C65 H65 118.4(5) . . ?
C65 C66 C67 119.5(7) . . ?
H66 C66 C67 120.3(4) . . ?
H66 C66 C65 120.3(5) . . ?

loop_
_geom_bond_atom_site_label_1
_geom_bond_atom_site_label_2
_geom_bond_distance
_geom_bond_site_symmetry_2
_geom_bond_publ_flag
Cu1 O36 1.914(3) . ?
Cu1 C51 1.886(5) . ?
Al2 O36 1.778(3) . ?
Al2 C17 2.012(5) . ?
Al2 C6 2.020(5) . ?
Al2 C28 2.023(5) . ?
F13 C5 1.376(6) . ?
F24 C16 1.360(6) . ?
F35 C27 1.361(6) . ?
F33 C29 1.370(5) . ?
F22 C18 1.365(6) . ?
F32 C26 1.353(6) . ?
F11 C7 1.360(6) . ?
F10 C4 1.348(6) . ?
F31 C25 1.335(6) . ?
F34 C30 1.343(6) . ?
F23 C19 1.338(6) . ?
F21 C15 1.343(6) . ?
F9 C3 1.340(5) . ?
F20 C14 1.349(6) . ?
F12 C8 1.347(6) . ?
O36 C37 1.463(5) . ?
N50 C51 1.356(6) . ?
N50 C41 1.455(6) . ?
N50 C49 1.375(7) . ?
N47 C52 1.456(6) . ?
N47 C51 1.347(6) . ?
N47 C48 1.390(6) . ?
C29 C30 1.366(7) . ?
C29 C28 1.385(7) . ?
C52 C53 1.399(7) . ?
C52 C57 1.391(7) . ?
C27 C28 1.377(7) . ?
C27 C26 1.383(7) . ?
C17 C18 1.379(7) . ?
C17 C16 1.397(7) . ?
C30 C25 1.386(7) . ?
C7 C6 1.372(7) . ?
C7 C8 1.378(7) . ?
C5 C6 1.389(7) . ?
C5 C4 1.367(7) . ?
C37 C38 1.524(7) . ?
C37 C39 1.513(7) . ?
C37 C40 1.529(7) . ?
C18 C19 1.384(7) . ?
C46 C41 1.399(7) . ?
C46 C45 1.394(7) . ?
C46 C62 1.511(7) . ?
C25 C26 1.372(8) . ?
C15 C14 1.364(7) . ?
C15 C16 1.377(7) . ?
C8 C3 1.383(8) . ?
C41 C42 1.392(7) . ?
C14 C19 1.395(8) . ?
C4 C3 1.385(8) . ?
C53 C54 1.397(7) . ?
C53 C59 1.513(7) . ?
C57 C56 1.388(7) . ?
C57 C60 1.517(7) . ?
C55 C56 1.389(7) . ?
C55 C54 1.396(7) . ?
C55 C58 1.513(7) . ?
C45 H45 0.9500 . ?
C45 C44 1.377(7) . ?
C42 C43 1.382(8) . ?
C42 C61 1.514(7) . ?
C56 H56 0.9500 . ?
C54 H54 0.9500 . ?
C43 H43 0.9500 . ?
C43 C44 1.388(8) . ?
C38 H38a 0.9800 . ?
C38 H38b 0.9800 . ?
C38 H38c 0.9800 . ?
C39 H39a 0.9800 . ?
C39 H39b 0.9800 . ?
C39 H39c 0.9800 . ?
C40 H40a 0.9800 . ?
C40 H40b 0.9800 . ?
C40 H40c 0.9800 . ?
C48 H48 0.9500 . ?
C48 C49 1.330(7) . ?
C62 H62a 0.9800 . ?
C62 H62b 0.9800 . ?
C62 H62c 0.9800 . ?
C49 H49 0.9500 . ?
C44 C63 1.522(8) . ?
C58 H58a 0.9800 . ?
C58 H58b 0.9800 . ?
C58 H58c 0.9800 . ?
C60 H60a 0.9800 . ?
C60 H60b 0.9800 . ?
C60 H60c 0.9800 . ?
C59 H59a 0.9800 . ?
C59 H59b 0.9800 . ?
C59 H59c 0.9800 . ?
C61 H61a 0.9800 . ?
C61 H61b 0.9800 . ?
C61 H61c 0.9800 . ?
C63 H63a 0.9800 . ?
C63 H63b 0.9800 . ?
C63 H63c 0.9800 . ?
C68 H68 0.9500 . ?
C68 C69 1.389(10) . ?
C68 C67 1.358(10) . ?
C69 H69 0.9500 . ?
C69 C64 1.376(10) . ?
C67 H67 0.9500 . ?
C67 C66 1.386(11) . ?
C64 C70 1.505(9) . ?
C64 C65 1.357(10) . ?
C70 H70a 0.9800 . ?
C70 H70b 0.9800 . ?
C70 H70c 0.9800 . ?
C65 H65 0.9500 . ?
C65 C66 1.382(10) . ?
C66 H66 0.9500 . ?
